data_4021709
loop_
_publ_author_name
'Leo A. Paquette'
'Yunlong Zhang'

_publ_section_title
;
 From Common Carbohydrates to Enantiopure Cyclooctane Polyols and
 Glycomimetics via Deoxygenative Zirconocene Ring Contraction
;
_journal_name_full 'Journal of Organic Chemistry'
_journal_page_first 4353
_journal_page_last 4363
_journal_paper_doi 10.1021/jo051989g
_journal_volume 71
_journal_year 2006
_chemical_absolute_configuration syn
_chemical_compound_source 'synthesis as described'
_chemical_formula_moiety 'C22 H36 O6 Si'
_chemical_formula_sum 'C22 H36 O6 Si'
_chemical_formula_weight 424.6
_chemical_name_common 'Paquette 1365'
_chemical_name_systematic
;
 ?
;
_space_group_IT_number 19
_space_group_name_Hall 'P 2ac 2ab'
_space_group_name_H-M_alt 'P 21 21 21'
_symmetry_cell_setting orthorhombic
_symmetry_Int_Tables_number 19
_symmetry_space_group_name_Hall 'P 2ac 2ab'
_symmetry_space_group_name_H-M 'P 21 21 21'
_atom_sites_solution_hydrogens geom
_atom_sites_solution_primary direct
_atom_sites_solution_secondary difmap
_audit_conform_dict_location ftp://ftp.iucr.org/pub/cif_core.dic
_audit_conform_dict_name cif_core.dic
_audit_conform_dict_version 2.3
_audit_creation_date 2005-09-16T15:32:17-00:00
_audit_creation_method 'WinGX routine CIF_UPDATE'
_cell_angle_alpha 90
_cell_angle_beta 90
_cell_angle_gamma 90
_cell_formula_units_Z 4
_cell_length_a 7.500(1)
_cell_length_b 10.249(2)
_cell_length_c 29.643(6)
_cell_measurement_reflns_used 2294
_cell_measurement_temperature 150(2)
_cell_measurement_theta_max 25.028
_cell_measurement_theta_min 2.037
_cell_measurement_wavelength 0.71073
_cell_volume 2278.6(7)
_computing_cell_refinement 'HKL Scalepack (Otwinowski & Minor 1997)'
_computing_data_collection 'Collect (Nonius BV, 1997-2000)'
_computing_data_reduction 'HKL Denzo and Scalepack (Otwinowski & Minor 1997)'
_computing_molecular_graphics 'Ortep-3 for Windows (Farrugia, 1997)'
_computing_publication_material 'WinGX publication routines (Farrugia, 1999)'
_computing_structure_refinement 'SHELXL-97 (Sheldrick, 1997)'
_computing_structure_solution 'SHELXS-97 (Sheldrick, 1997)'
_diffrn_ambient_temperature 150(2)
_diffrn_detector 'CCD plate'
_diffrn_detector_area_resol_mean 9
_diffrn_measured_fraction_theta_full 0.994
_diffrn_measured_fraction_theta_max 0.994
_diffrn_measurement_device '95mm CCD camera on \k-goniostat'
_diffrn_measurement_device_type KappaCCD
_diffrn_measurement_method 'phi and omega scans'
_diffrn_orient_matrix_type 'by Nonius Collect from scalepack cell'
_diffrn_orient_matrix_UB_11 -0.814393E-1
_diffrn_orient_matrix_UB_12 -0.249063E-1
_diffrn_orient_matrix_UB_13 0.102585
_diffrn_orient_matrix_UB_21 0.744287E-1
_diffrn_orient_matrix_UB_22 -0.389587E-1
_diffrn_orient_matrix_UB_23 0.496282E-1
_diffrn_orient_matrix_UB_31 0.71585E-2
_diffrn_orient_matrix_UB_32 0.302805E-1
_diffrn_orient_matrix_UB_33 0.130347E-1
_diffrn_radiation_monochromator graphite
_diffrn_radiation_probe x-ray
_diffrn_radiation_type MoK\a
_diffrn_radiation_wavelength 0.71073
_diffrn_reflns_av_R_equivalents 0.038
_diffrn_reflns_limit_h_max 8
_diffrn_reflns_limit_h_min -8
_diffrn_reflns_limit_k_max 12
_diffrn_reflns_limit_k_min -12
_diffrn_reflns_limit_l_max 35
_diffrn_reflns_limit_l_min -34
_diffrn_reflns_number 15831
_diffrn_reflns_theta_full 25.04
_diffrn_reflns_theta_max 25.04
_diffrn_reflns_theta_min 2.1
_diffrn_source 'Enraf Nonius FR590'
_exptl_absorpt_coefficient_mu 0.137
_exptl_absorpt_correction_type none
_exptl_crystal_colour colorless
_exptl_crystal_density_diffrn 1.238
_exptl_crystal_density_method 'not measured'
_exptl_crystal_description rod
_exptl_crystal_F_000 920
_exptl_crystal_size_max 0.35
_exptl_crystal_size_mid 0.12
_exptl_crystal_size_min 0.08
_refine_diff_density_max 0.274
_refine_diff_density_min -0.268
_refine_diff_density_rms 0.051
_refine_ls_abs_structure_details 'Flack H D (1983), Acta Cryst. A39, 876-881'
_refine_ls_abs_structure_Flack 0.00(16)
_refine_ls_extinction_method none
_refine_ls_goodness_of_fit_ref 1.069
_refine_ls_hydrogen_treatment mixed
_refine_ls_matrix_type full
_refine_ls_number_parameters 277
_refine_ls_number_reflns 3964
_refine_ls_number_restraints 0
_refine_ls_restrained_S_all 1.069
_refine_ls_R_factor_all 0.0664
_refine_ls_R_factor_gt 0.0458
_refine_ls_shift/su_max 0.347
_refine_ls_shift/su_mean 0.001
_refine_ls_structure_factor_coef Fsqd
_refine_ls_weighting_details 'w=1/[\s^2^(Fo^2^)+(0.0589P)^2^+0.2622P] where P=(Fo^2^+2Fc^2^)/3'
_refine_ls_weighting_scheme calc
_refine_ls_wR_factor_gt 0.0992
_refine_ls_wR_factor_ref 0.1075
_reflns_number_gt 3180
_reflns_number_total 3964
_reflns_threshold_expression >2sigma(I)
_cod_data_source_file jo051989gsi20050922_045006.cif
_cod_database_code 4021709

loop_
_symmetry_equiv_pos_as_xyz
'x, y, z'
'-x+1/2, -y, z+1/2'
'x+1/2, -y+1/2, -z'
'-x, y+1/2, -z+1/2'

loop_
_atom_site_label
_atom_site_type_symbol
_atom_site_fract_x
_atom_site_fract_y
_atom_site_fract_z
_atom_site_U_iso_or_equiv
_atom_site_adp_type
_atom_site_occupancy
_atom_site_symmetry_multiplicity
_atom_site_calc_flag
_atom_site_refinement_flags
Si Si 0.99337(10) 0.39223(7) 0.86277(2) 0.0262(2) Uani 1 1 d .
O1 O 0.7866(2) 0.61310(17) 1.00689(6) 0.0236(4) Uani 1 1 d .
O2 O 0.5712(2) 0.6160(2) 0.95353(6) 0.0293(5) Uani 1 1 d .
H1O2 H 0.481(4) 0.598(3) 0.9711(9) 0.041(9) Uiso 1 1 d .
O3 O 1.2593(2) 0.6159(2) 1.00290(6) 0.0267(4) Uani 1 1 d .
H1O3 H 1.252(4) 0.699(4) 1.0008(11) 0.057(11) Uiso 1 1 d .
O4 O 1.1500(2) 0.65388(17) 0.91136(6) 0.0263(5) Uani 1 1 d .
O5 O 0.9078(2) 0.43355(17) 0.91209(6) 0.0262(4) Uani 1 1 d .
O6 O 1.6442(2) 0.9374(2) 0.76416(6) 0.0369(5) Uani 1 1 d .
C1 C 0.7195(3) 0.5449(3) 0.96738(9) 0.0235(6) Uani 1 1 d .
C2 C 0.6725(3) 0.4073(3) 0.98238(9) 0.0283(6) Uani 1 1 d .
H2A H 0.6355 0.3561 0.9556 0.034 Uiso 1 1 calc R
H2B H 0.5695 0.4115 1.0032 0.034 Uiso 1 1 calc R
C3 C 0.8260(4) 0.3355(3) 1.00601(9) 0.0300(7) Uani 1 1 d .
H3A H 0.7799 0.255 1.0203 0.036 Uiso 1 1 calc R
H3B H 0.9167 0.31 0.9834 0.036 Uiso 1 1 calc R
C4 C 0.9123(4) 0.4217(3) 1.04184(9) 0.0299(7) Uani 1 1 d .
H4A H 0.8311 0.4296 1.068 0.036 Uiso 1 1 calc R
H4B H 1.0242 0.3804 1.0524 0.036 Uiso 1 1 calc R
C5 C 0.9530(3) 0.5564(3) 1.02333(8) 0.0244(6) Uani 1 1 d .
H5 H 0.9956 0.6115 1.049 0.029 Uiso 1 1 calc R
C6 C 1.0991(3) 0.5602(3) 0.98582(8) 0.0231(6) Uani 1 1 d .
H6 H 1.1248 0.4686 0.9762 0.028 Uiso 1 1 calc R
C7 C 1.0208(3) 0.6331(2) 0.94604(8) 0.0213(6) Uani 1 1 d .
H7 H 0.9793 0.7203 0.9569 0.026 Uiso 1 1 calc R
C8 C 0.8591(3) 0.5584(2) 0.92874(8) 0.0225(6) Uani 1 1 d .
H8 H 0.8041 0.6094 0.9036 0.027 Uiso 1 1 calc R
C9 C 1.1225(4) 0.7778(3) 0.89056(9) 0.0262(7) Uani 1 1 d .
H9A H 1.1276 0.8467 0.9139 0.031 Uiso 1 1 calc R
H9B H 1.0021 0.7798 0.8769 0.031 Uiso 1 1 calc R
C10 C 1.2593(3) 0.8066(3) 0.85464(8) 0.0244(6) Uani 1 1 d .
C11 C 1.4377(3) 0.7724(3) 0.85928(9) 0.0294(7) Uani 1 1 d .
H11 H 1.4746 0.7196 0.8839 0.035 Uiso 1 1 calc R
C12 C 1.5617(4) 0.8154(3) 0.82803(9) 0.0317(7) Uani 1 1 d .
H12 H 1.6831 0.7904 0.831 0.038 Uiso 1 1 calc R
C13 C 1.5103(3) 0.8949(2) 0.79230(8) 0.0263(6) Uani 1 1 d .
C14 C 1.3327(4) 0.9271(3) 0.78702(9) 0.0315(7) Uani 1 1 d .
H14 H 1.2953 0.9801 0.7625 0.038 Uiso 1 1 calc R
C15 C 1.2098(4) 0.8808(3) 0.81812(9) 0.0291(7) Uani 1 1 d .
H15 H 1.0873 0.9011 0.814 0.035 Uiso 1 1 calc R
C16 C 1.5967(4) 1.0395(3) 0.73300(9) 0.0379(8) Uani 1 1 d .
H16A H 1.5139 1.005 0.7104 0.057 Uiso 1 1 calc R
H16B H 1.7044 1.0719 0.718 0.057 Uiso 1 1 calc R
H16C H 1.5394 1.1111 0.7494 0.057 Uiso 1 1 calc R
C17 C 1.2385(4) 0.3677(3) 0.86829(10) 0.0353(7) Uani 1 1 d .
H17A H 1.2954 0.4507 0.8761 0.053 Uiso 1 1 calc R
H17B H 1.2867 0.3358 0.8396 0.053 Uiso 1 1 calc R
H17C H 1.2622 0.3035 0.8921 0.053 Uiso 1 1 calc R
C18 C 0.9390(4) 0.5179(3) 0.81969(9) 0.0353(7) Uani 1 1 d .
H18A H 0.8106 0.5354 0.8201 0.053 Uiso 1 1 calc R
H18B H 0.9736 0.4861 0.7898 0.053 Uiso 1 1 calc R
H18C H 1.0042 0.5984 0.8265 0.053 Uiso 1 1 calc R
C19 C 0.8825(4) 0.2324(3) 0.84814(9) 0.0288(7) Uani 1 1 d .
C20 C 0.9198(4) 0.1303(3) 0.88474(10) 0.0411(8) Uani 1 1 d .
H20A H 0.8555 0.0496 0.8776 0.062 Uiso 1 1 calc R
H20B H 0.8796 0.1635 0.914 0.062 Uiso 1 1 calc R
H20C H 1.048 0.1124 0.886 0.062 Uiso 1 1 calc R
C21 C 0.9540(4) 0.1830(3) 0.80264(9) 0.0408(8) Uani 1 1 d .
H21A H 1.0826 0.1676 0.805 0.061 Uiso 1 1 calc R
H21B H 0.9312 0.2485 0.7793 0.061 Uiso 1 1 calc R
H21C H 0.8938 0.1013 0.7946 0.061 Uiso 1 1 calc R
C22 C 0.6784(4) 0.2520(3) 0.84408(10) 0.0403(8) Uani 1 1 d .
H22A H 0.6204 0.1672 0.84 0.061 Uiso 1 1 calc R
H22B H 0.6525 0.308 0.8181 0.061 Uiso 1 1 calc R
H22C H 0.6332 0.2934 0.8716 0.061 Uiso 1 1 calc R

loop_
_atom_site_aniso_label
_atom_site_aniso_U_11
_atom_site_aniso_U_22
_atom_site_aniso_U_33
_atom_site_aniso_U_23
_atom_site_aniso_U_13
_atom_site_aniso_U_12
Si 0.0231(4) 0.0289(4) 0.0265(4) -0.0029(3) 0.0004(3) 0.0020(4)
O1 0.0213(9) 0.0237(10) 0.0257(10) -0.0009(8) 0.0018(8) 0.0020(9)
O2 0.0181(10) 0.0360(11) 0.0338(11) 0.0059(10) 0.0027(9) 0.0028(9)
O3 0.0208(10) 0.0264(12) 0.0329(11) 0.0007(9) -0.0017(8) 0.0001(9)
O4 0.0263(10) 0.0241(11) 0.0285(10) 0.0023(8) 0.0059(9) 0.0003(8)
O5 0.0263(10) 0.0224(10) 0.0299(10) -0.0021(8) 0.0028(8) 0.0008(8)
O6 0.0288(11) 0.0455(13) 0.0364(11) 0.0119(10) 0.0081(9) -0.0016(10)
C1 0.0181(14) 0.0250(14) 0.0275(15) -0.0004(12) -0.0015(12) -0.0010(12)
C2 0.0258(15) 0.0270(15) 0.0322(15) 0.0011(13) 0.0029(12) -0.0022(13)
C3 0.0259(16) 0.0247(15) 0.0392(17) 0.0058(13) 0.0024(13) -0.0021(13)
C4 0.0243(14) 0.0341(16) 0.0314(15) 0.0069(13) 0.0009(13) 0.0037(13)
C5 0.0232(15) 0.0268(14) 0.0232(14) -0.0015(12) -0.0027(12) 0.0007(12)
C6 0.0189(13) 0.0213(14) 0.0292(15) -0.0016(12) -0.0034(12) -0.0046(11)
C7 0.0174(13) 0.0220(14) 0.0245(13) -0.0019(11) 0.0061(11) 0.0025(12)
C8 0.0251(15) 0.0162(14) 0.0263(14) 0.0007(12) 0.0026(12) 0.0035(12)
C9 0.0256(15) 0.0235(16) 0.0293(15) 0.0017(12) 0.0008(13) 0.0021(12)
C10 0.0265(15) 0.0224(14) 0.0244(15) -0.0004(12) 0.0017(12) -0.0029(12)
C11 0.0323(16) 0.0283(15) 0.0276(15) 0.0056(13) -0.0017(13) -0.0023(13)
C12 0.0226(15) 0.0351(17) 0.0373(17) 0.0031(14) 0.0001(13) 0.0017(13)
C13 0.0278(15) 0.0261(14) 0.0251(14) 0.0003(12) 0.0066(12) -0.0075(15)
C14 0.0317(17) 0.0329(17) 0.0299(16) 0.0062(14) 0.0029(13) 0.0066(14)
C15 0.0225(14) 0.0320(16) 0.0327(16) 0.0057(14) 0.0000(12) 0.0006(14)
C16 0.0412(18) 0.0446(19) 0.0279(16) 0.0096(15) 0.0022(15) -0.0092(16)
C17 0.0301(16) 0.0387(18) 0.0372(16) 0.0020(14) 0.0013(14) 0.0042(14)
C18 0.0350(18) 0.0387(18) 0.0322(16) -0.0037(14) -0.0013(14) -0.0011(14)
C19 0.0251(15) 0.0295(15) 0.0317(16) -0.0015(13) -0.0021(12) 0.0063(13)
C20 0.0465(18) 0.0305(18) 0.0464(18) -0.0004(15) -0.0062(16) -0.0002(15)
C21 0.046(2) 0.0382(18) 0.0383(17) -0.0110(14) -0.0022(15) 0.0067(15)
C22 0.0331(18) 0.0368(18) 0.0510(19) -0.0098(16) -0.0069(15) -0.0012(15)

loop_
_atom_type_symbol
_atom_type_description
_atom_type_scat_dispersion_real
_atom_type_scat_dispersion_imag
_atom_type_scat_source
C C 0.0033 0.0016 'International Tables Vol C Tables 4.2.6.8 and 6.1.1.4'
H H 0 0 'International Tables Vol C Tables 4.2.6.8 and 6.1.1.4'
O O 0.0106 0.006 'International Tables Vol C Tables 4.2.6.8 and 6.1.1.4'
Si Si 0.0817 0.0704 'International Tables Vol C Tables 4.2.6.8 and 6.1.1.4'

loop_
_geom_angle_atom_site_label_1
_geom_angle_atom_site_label_2
_geom_angle_atom_site_label_3
_geom_angle
O5 Si C18 110.19(12)
O5 Si C17 109.89(12)
C18 Si C17 111.75(13)
O5 Si C19 104.74(11)
C18 Si C19 110.30(13)
C17 Si C19 109.73(13)
C1 O1 C5 111.92(18)
C1 O2 H1O2 110(2)
C6 O3 H1O3 109(2)
C9 O4 C7 110.23(18)
C8 O5 Si 129.69(16)
C13 O6 C16 116.0(2)
O2 C1 O1 105.23(19)
O2 C1 C2 112.7(2)
O1 C1 C2 106.9(2)
O2 C1 C8 105.9(2)
O1 C1 C8 108.46(19)
C2 C1 C8 117.0(2)
C1 C2 C3 113.8(2)
C1 C2 H2A 108.8
C3 C2 H2A 108.8
C1 C2 H2B 108.8
C3 C2 H2B 108.8
H2A C2 H2B 107.7
C4 C3 C2 111.0(2)
C4 C3 H3A 109.4
C2 C3 H3A 109.4
C4 C3 H3B 109.4
C2 C3 H3B 109.4
H3A C3 H3B 108
C5 C4 C3 111.1(2)
C5 C4 H4A 109.4
C3 C4 H4A 109.4
C5 C4 H4B 109.4
C3 C4 H4B 109.4
H4A C4 H4B 108
O1 C5 C4 108.1(2)
O1 C5 C6 110.63(19)
C4 C5 C6 114.9(2)
O1 C5 H5 107.6
C4 C5 H5 107.6
C6 C5 H5 107.6
O3 C6 C7 114.0(2)
O3 C6 C5 110.44(19)
C7 C6 C5 107.1(2)
O3 C6 H6 108.4
C7 C6 H6 108.4
C5 C6 H6 108.4
O4 C7 C6 111.8(2)
O4 C7 C8 111.87(19)
C6 C7 C8 108.9(2)
O4 C7 H7 108.1
C6 C7 H7 108.1
C8 C7 H7 108.1
O5 C8 C7 111.4(2)
O5 C8 C1 110.4(2)
C7 C8 C1 109.4(2)
O5 C8 H8 108.5
C7 C8 H8 108.5
C1 C8 H8 108.5
O4 C9 C10 112.4(2)
O4 C9 H9A 109.1
C10 C9 H9A 109.1
O4 C9 H9B 109.1
C10 C9 H9B 109.1
H9A C9 H9B 107.9
C15 C10 C11 118.5(2)
C15 C10 C9 118.7(2)
C11 C10 C9 122.4(2)
C12 C11 C10 120.0(2)
C12 C11 H11 120
C10 C11 H11 120
C11 C12 C13 120.6(2)
C11 C12 H12 119.7
C13 C12 H12 119.7
O6 C13 C14 124.0(2)
O6 C13 C12 116.4(2)
C14 C13 C12 119.6(2)
C13 C14 C15 118.9(3)
C13 C14 H14 120.5
C15 C14 H14 120.5
C10 C15 C14 122.3(3)
C10 C15 H15 118.9
C14 C15 H15 118.9
O6 C16 H16A 109.5
O6 C16 H16B 109.5
H16A C16 H16B 109.5
O6 C16 H16C 109.5
H16A C16 H16C 109.5
H16B C16 H16C 109.5
Si C17 H17A 109.5
Si C17 H17B 109.5
H17A C17 H17B 109.5
Si C17 H17C 109.5
H17A C17 H17C 109.5
H17B C17 H17C 109.5
Si C18 H18A 109.5
Si C18 H18B 109.5
H18A C18 H18B 109.5
Si C18 H18C 109.5
H18A C18 H18C 109.5
H18B C18 H18C 109.5
C20 C19 C21 109.4(2)
C20 C19 C22 108.9(2)
C21 C19 C22 108.6(2)
C20 C19 Si 110.46(19)
C21 C19 Si 109.5(2)
C22 C19 Si 109.9(2)
C19 C20 H20A 109.5
C19 C20 H20B 109.5
H20A C20 H20B 109.5
C19 C20 H20C 109.5
H20A C20 H20C 109.5
H20B C20 H20C 109.5
C19 C21 H21A 109.5
C19 C21 H21B 109.5
H21A C21 H21B 109.5
C19 C21 H21C 109.5
H21A C21 H21C 109.5
H21B C21 H21C 109.5
C19 C22 H22A 109.5
C19 C22 H22B 109.5
H22A C22 H22B 109.5
C19 C22 H22C 109.5
H22A C22 H22C 109.5
H22B C22 H22C 109.5

loop_
_geom_bond_atom_site_label_1
_geom_bond_atom_site_label_2
_geom_bond_distance
Si O5 1.6520(19)
Si C18 1.859(3)
Si C17 1.863(3)
Si C19 1.888(3)
O1 C1 1.454(3)
O1 C5 1.460(3)
O2 C1 1.392(3)
O2 H1O2 0.87(3)
O3 C6 1.423(3)
O3 H1O3 0.86(4)
O4 C9 1.427(3)
O4 C7 1.429(3)
O5 C8 1.419(3)
O6 C13 1.376(3)
O6 C16 1.441(3)
C1 C2 1.520(4)
C1 C8 1.558(3)
C2 C3 1.535(4)
C2 H2A 0.99
C2 H2B 0.99
C3 C4 1.526(4)
C3 H3A 0.99
C3 H3B 0.99
C4 C5 1.517(4)
C4 H4A 0.99
C4 H4B 0.99
C5 C6 1.562(3)
C5 H5 1
C6 C7 1.514(3)
C6 H6 1
C7 C8 1.523(4)
C7 H7 1
C8 H8 1
C9 C10 1.508(4)
C9 H9A 0.99
C9 H9B 0.99
C10 C15 1.374(4)
C10 C11 1.390(4)
C11 C12 1.385(4)
C11 H11 0.95
C12 C13 1.391(4)
C12 H12 0.95
C13 C14 1.381(4)
C14 C15 1.387(4)
C14 H14 0.95
C15 H15 0.95
C16 H16A 0.98
C16 H16B 0.98
C16 H16C 0.98
C17 H17A 0.98
C17 H17B 0.98
C17 H17C 0.98
C18 H18A 0.98
C18 H18B 0.98
C18 H18C 0.98
C19 C20 1.533(4)
C19 C21 1.537(4)
C19 C22 1.548(4)
C20 H20A 0.98
C20 H20B 0.98
C20 H20C 0.98
C21 H21A 0.98
C21 H21B 0.98
C21 H21C 0.98
C22 H22A 0.98
C22 H22B 0.98
C22 H22C 0.98

loop_
_geom_hbond_atom_site_label_D
_geom_hbond_atom_site_label_H
_geom_hbond_atom_site_label_A
_geom_hbond_distance_DH
_geom_hbond_distance_HA
_geom_hbond_distance_DA
_geom_hbond_angle_DHA
_geom_hbond_site_symmetry_A
O2 H1O2 O3 0.87(3) 1.92(3) 2.759(3) 161(3) 1_455
O3 H1O3 O1 0.86(4) 1.95(4) 2.800(3) 168(3) 3_567

loop_
_geom_torsion_atom_site_label_1
_geom_torsion_atom_site_label_2
_geom_torsion_atom_site_label_3
_geom_torsion_atom_site_label_4
_geom_torsion
C18 Si O5 C8 -23.4(2)
C17 Si O5 C8 100.2(2)
C19 Si O5 C8 -142.0(2)
C5 O1 C1 O2 -175.04(19)
C5 O1 C1 C2 64.9(2)
C5 O1 C1 C8 -62.1(2)
O2 C1 C2 C3 -169.2(2)
O1 C1 C2 C3 -54.0(3)
C8 C1 C2 C3 67.7(3)
C1 C2 C3 C4 47.5(3)
C2 C3 C4 C5 -48.3(3)
C1 O1 C5 C4 -67.9(2)
C1 O1 C5 C6 58.8(2)
C3 C4 C5 O1 57.5(3)
C3 C4 C5 C6 -66.7(3)
O1 C5 C6 O3 129.5(2)
C4 C5 C6 O3 -107.7(2)
O1 C5 C6 C7 4.8(3)
C4 C5 C6 C7 127.6(2)
C9 O4 C7 C6 -143.8(2)
C9 O4 C7 C8 93.8(2)
O3 C6 C7 O4 51.6(3)
C5 C6 C7 O4 174.08(19)
O3 C6 C7 C8 175.7(2)
C5 C6 C7 C8 -61.8(2)
Si O5 C8 C7 -80.7(3)
Si O5 C8 C1 157.53(17)
O4 C7 C8 O5 60.4(3)
C6 C7 C8 O5 -63.6(2)
O4 C7 C8 C1 -177.23(19)
C6 C7 C8 C1 58.7(2)
O2 C1 C8 O5 -122.1(2)
O1 C1 C8 O5 125.3(2)
C2 C1 C8 O5 4.4(3)
O2 C1 C8 C7 114.9(2)
O1 C1 C8 C7 2.4(3)
C2 C1 C8 C7 -118.5(2)
C7 O4 C9 C10 178.1(2)
O4 C9 C10 C15 148.2(2)
O4 C9 C10 C11 -38.5(3)
C15 C10 C11 C12 1.4(4)
C9 C10 C11 C12 -171.9(2)
C10 C11 C12 C13 1.2(4)
C16 O6 C13 C14 11.7(4)
C16 O6 C13 C12 -168.0(2)
C11 C12 C13 O6 177.2(2)
C11 C12 C13 C14 -2.5(4)
O6 C13 C14 C15 -178.6(2)
C12 C13 C14 C15 1.1(4)
C11 C10 C15 C14 -2.8(4)
C9 C10 C15 C14 170.7(3)
C13 C14 C15 C10 1.6(4)
O5 Si C19 C20 -58.8(2)
C18 Si C19 C20 -177.34(19)
C17 Si C19 C20 59.1(2)
O5 Si C19 C21 -179.36(18)
C18 Si C19 C21 62.1(2)
C17 Si C19 C21 -61.4(2)
O5 Si C19 C22 61.4(2)
C18 Si C19 C22 -57.1(2)
C17 Si C19 C22 179.3(2)

loop_
_cod_related_entry_id
_cod_related_entry_database
_cod_related_entry_code
1 ChemSpider 9829502
